data_4025915
loop_
_publ_author_name
'Shinya Ikeda'
'Motoki Toganoh'
'Shanmugam Easwaramoorthi'
'Jong Min Lim'
'Dongho Kim'
'Hiroyuki Furuta'

_publ_section_title
;
 Synthesis and Photophysical Properties of N-Fused Tetraphenylporphyrin
 Derivatives: Near-Infrared Organic Dye of [18]Annulenic Compounds
;
_journal_name_full 'Journal of Organic Chemistry'
_journal_page_first 8637
_journal_page_last 8649
_journal_paper_doi 10.1021/jo102128m
_journal_volume 75
_journal_year 2010
_chemical_formula_moiety 'C45 H31 N4, C F3 O3 S'
_chemical_formula_sum 'C46 H31 F3 N4 O3 S'
_chemical_formula_weight 776.81
_chemical_name_systematic
; 
 ? 
;
_space_group_IT_number 2
_symmetry_cell_setting triclinic
_symmetry_Int_Tables_number 2
_symmetry_space_group_name_Hall '-P 1'
_symmetry_space_group_name_H-M 'P -1'
_atom_sites_solution_hydrogens geom
_atom_sites_solution_primary direct
_atom_sites_solution_secondary difmap
_audit_creation_method SHELXL-97
_cell_angle_alpha 83.821(2)
_cell_angle_beta 76.625(2)
_cell_angle_gamma 70.557(2)
_cell_formula_units_Z 2
_cell_length_a 10.1624(10)
_cell_length_b 14.6757(15)
_cell_length_c 15.1354(15)
_cell_measurement_temperature 223(2)
_cell_volume 2069.7(4)
_computing_structure_refinement 'SHELXL-97 (Sheldrick, 1997)'
_computing_structure_solution 'SHELXS-97 (Sheldrick, 1990)'
_diffrn_ambient_temperature 223(2)
_diffrn_measured_fraction_theta_full 0.993
_diffrn_measured_fraction_theta_max 0.993
_diffrn_measurement_device_type 'CCD area detector'
_diffrn_measurement_method 'phi and omega scan'
_diffrn_radiation_monochromator graphite
_diffrn_radiation_source 'fine-focus sealed tube'
_diffrn_radiation_type MoK\a
_diffrn_radiation_wavelength 0.71069
_diffrn_reflns_av_R_equivalents 0.0752
_diffrn_reflns_av_sigmaI/netI 0.1392
_diffrn_reflns_limit_h_max 12
_diffrn_reflns_limit_h_min -12
_diffrn_reflns_limit_k_max 18
_diffrn_reflns_limit_k_min -17
_diffrn_reflns_limit_l_max 18
_diffrn_reflns_limit_l_min -18
_diffrn_reflns_number 12458
_diffrn_reflns_theta_full 26.00
_diffrn_reflns_theta_max 26.00
_diffrn_reflns_theta_min 1.38
_exptl_absorpt_coefficient_mu 0.136
_exptl_absorpt_correction_T_max 0.9959
_exptl_absorpt_correction_T_min 0.9300
_exptl_absorpt_correction_type empirical
_exptl_absorpt_process_details 'SADABS, Sheldrick 1996'
_exptl_crystal_colour violet
_exptl_crystal_density_diffrn 1.246
_exptl_crystal_density_method 'not measured'
_exptl_crystal_description platelet
_exptl_crystal_F_000 804
_exptl_crystal_size_max 0.54
_exptl_crystal_size_mid 0.25
_exptl_crystal_size_min 0.03
_platon_squeeze_details
;
;
_refine_diff_density_max 0.657
_refine_diff_density_min -0.457
_refine_diff_density_rms 0.065
_refine_ls_extinction_method none
_refine_ls_goodness_of_fit_ref 0.814
_refine_ls_hydrogen_treatment constr
_refine_ls_matrix_type full
_refine_ls_number_parameters 515
_refine_ls_number_reflns 8096
_refine_ls_number_restraints 0
_refine_ls_restrained_S_all 0.814
_refine_ls_R_factor_all 0.1692
_refine_ls_R_factor_gt 0.0795
_refine_ls_shift/su_max 0.000
_refine_ls_shift/su_mean 0.000
_refine_ls_structure_factor_coef Fsqd
_refine_ls_weighting_details 'calc w=1/[\s^2^(Fo^2^)+(0.1343P)^2^+0.0000P] where P=(Fo^2^+2Fc^2^)/3'
_refine_ls_weighting_scheme calc
_refine_ls_wR_factor_gt 0.2065
_refine_ls_wR_factor_ref 0.2372
_reflns_number_gt 3116
_reflns_number_total 8096
_reflns_threshold_expression >2sigma(I)
_cod_data_source_file jo102128m_si_002.cif
_cod_data_source_block NMeNFTPP-CF3SO3H
_cod_database_code 4025915

loop_
_symmetry_equiv_pos_as_xyz
'x, y, z'
'-x, -y, -z'

loop_
_atom_site_label
_atom_site_type_symbol
_atom_site_fract_x
_atom_site_fract_y
_atom_site_fract_z
_atom_site_U_iso_or_equiv
_atom_site_adp_type
_atom_site_occupancy
_atom_site_symmetry_multiplicity
_atom_site_calc_flag
_atom_site_refinement_flags
_atom_site_disorder_assembly
_atom_site_disorder_group
C1 C 0.5855(4) 0.0927(3) 0.4421(3) 0.0463(10) Uani 1 1 d . . .
C2 C 0.6577(4) 0.1006(2) 0.5115(2) 0.0423(9) Uani 1 1 d . . .
C3 C 0.5974(4) 0.1957(3) 0.5360(2) 0.0463(9) Uani 1 1 d . . .
H1 H 0.6215 0.2258 0.5788 0.056 Uiso 1 1 calc R . .
C4 C 0.4910(4) 0.2394(3) 0.4835(2) 0.0463(9) Uani 1 1 d . . .
C5 C 0.3904(4) 0.3305(3) 0.4872(3) 0.0471(10) Uani 1 1 d . . .
C6 C 0.2916(4) 0.3527(2) 0.4267(3) 0.0472(10) Uani 1 1 d . . .
C7 C 0.1413(4) 0.3915(3) 0.4516(3) 0.0559(11) Uani 1 1 d . . .
H2 H 0.0877 0.4206 0.5066 0.067 Uiso 1 1 calc R . .
C8 C 0.0889(4) 0.3783(3) 0.3792(3) 0.0603(12) Uani 1 1 d . . .
H3 H -0.0078 0.3976 0.3758 0.072 Uiso 1 1 calc R . .
C9 C 0.2052(4) 0.3308(3) 0.3115(3) 0.0504(10) Uani 1 1 d . . .
C10 C 0.2055(4) 0.2807(3) 0.2376(3) 0.0536(11) Uani 1 1 d . . .
C11 C 0.3040(4) 0.1880(3) 0.2166(3) 0.0542(11) Uani 1 1 d . . .
C12 C 0.3326(5) 0.1346(3) 0.1392(3) 0.0665(12) Uani 1 1 d . . .
H4 H 0.2896 0.1553 0.0887 0.080 Uiso 1 1 calc R . .
C13 C 0.4331(5) 0.0473(3) 0.1492(3) 0.0625(12) Uani 1 1 d . . .
H5 H 0.4710 -0.0024 0.1071 0.075 Uiso 1 1 calc R . .
C14 C 0.4704(4) 0.0449(3) 0.2350(3) 0.0492(10) Uani 1 1 d . . .
C15 C 0.5735(4) -0.0380(3) 0.2669(2) 0.0463(9) Uani 1 1 d . . .
C16 C 0.6385(4) -0.0558(3) 0.3416(3) 0.0439(9) Uani 1 1 d . . .
C17 C 0.7399(4) -0.1492(3) 0.3573(3) 0.0486(10) Uani 1 1 d . . .
H6 H 0.7610 -0.2043 0.3235 0.058 Uiso 1 1 calc R . .
C18 C 0.7998(4) -0.1461(3) 0.4275(3) 0.0500(10) Uani 1 1 d . . .
H7 H 0.8683 -0.1983 0.4498 0.060 Uiso 1 1 calc R . .
C19 C 0.7433(4) -0.0522(3) 0.4620(3) 0.0460(10) Uani 1 1 d . . .
C20 C 0.7572(4) 0.0069(3) 0.5236(2) 0.0445(9) Uani 1 1 d . . .
N1 N 0.4860(3) 0.1701(2) 0.4242(2) 0.0454(8) Uani 1 1 d . . .
N2 N 0.3276(3) 0.3200(2) 0.3415(2) 0.0463(8) Uani 1 1 d . . .
N3 N 0.3914(3) 0.1306(2) 0.2741(2) 0.0509(8) Uani 1 1 d . . .
H8 H 0.3946 0.1473 0.3269 0.061 Uiso 1 1 calc R . .
N4 N 0.6396(3) -0.0004(2) 0.4097(2) 0.0455(8) Uani 1 1 d . . .
C21 C 0.3660(4) 0.4047(3) 0.5516(3) 0.0477(10) Uani 1 1 d . . .
C22 C 0.3253(4) 0.5026(3) 0.5220(3) 0.0519(10) Uani 1 1 d . . .
H9 H 0.3169 0.5187 0.4613 0.062 Uiso 1 1 calc R . .
C23 C 0.2977(4) 0.5747(3) 0.5811(3) 0.0619(12) Uani 1 1 d . . .
H10 H 0.2710 0.6396 0.5602 0.074 Uiso 1 1 calc R . .
C24 C 0.3086(4) 0.5532(3) 0.6695(3) 0.0654(12) Uani 1 1 d . . .
H11 H 0.2893 0.6029 0.7096 0.078 Uiso 1 1 calc R . .
C25 C 0.3490(5) 0.4562(3) 0.7001(3) 0.0680(13) Uani 1 1 d . . .
H12 H 0.3557 0.4409 0.7611 0.082 Uiso 1 1 calc R . .
C26 C 0.3787(4) 0.3840(3) 0.6417(3) 0.0601(11) Uani 1 1 d . . .
H13 H 0.4081 0.3192 0.6627 0.072 Uiso 1 1 calc R . .
C27 C 0.0941(4) 0.3262(3) 0.1847(3) 0.0588(11) Uani 1 1 d . . .
C28 C 0.0597(5) 0.4246(3) 0.1651(3) 0.0760(14) Uani 1 1 d . . .
H14 H 0.1093 0.4596 0.1850 0.091 Uiso 1 1 calc R . .
C29 C -0.0438(6) 0.4724(5) 0.1179(4) 0.101(2) Uani 1 1 d . . .
H15 H -0.0658 0.5394 0.1062 0.121 Uiso 1 1 calc R . .
C30 C -0.1133(6) 0.4238(5) 0.0884(4) 0.098(2) Uani 1 1 d . . .
H16 H -0.1826 0.4572 0.0544 0.118 Uiso 1 1 calc R . .
C31 C -0.0873(5) 0.3250(6) 0.1061(3) 0.098(2) Uani 1 1 d . . .
H17 H -0.1400 0.2923 0.0862 0.118 Uiso 1 1 calc R . .
C32 C 0.0217(5) 0.2748(4) 0.1552(3) 0.0749(14) Uani 1 1 d . . .
H18 H 0.0436 0.2078 0.1673 0.090 Uiso 1 1 calc R . .
C33 C 0.6265(5) -0.1198(3) 0.2029(3) 0.0573(11) Uani 1 1 d . . .
C34 C 0.5435(6) -0.1758(3) 0.1972(3) 0.0671(13) Uani 1 1 d . . .
H19 H 0.4526 -0.1641 0.2352 0.080 Uiso 1 1 calc R . .
C35 C 0.5932(8) -0.2486(4) 0.1361(4) 0.0950(19) Uani 1 1 d . . .
H20 H 0.5354 -0.2862 0.1330 0.114 Uiso 1 1 calc R . .
C36 C 0.7243(10) -0.2676(4) 0.0800(4) 0.111(3) Uani 1 1 d . . .
H21 H 0.7570 -0.3170 0.0378 0.133 Uiso 1 1 calc R . .
C37 C 0.8060(8) -0.2135(5) 0.0865(4) 0.116(3) Uani 1 1 d . . .
H22 H 0.8976 -0.2269 0.0491 0.139 Uiso 1 1 calc R . .
C38 C 0.7592(5) -0.1392(4) 0.1464(3) 0.0804(15) Uani 1 1 d . . .
H23 H 0.8177 -0.1020 0.1486 0.096 Uiso 1 1 calc R . .
C39 C 0.8578(4) -0.0210(3) 0.5846(2) 0.0464(10) Uani 1 1 d . . .
C40 C 0.8633(4) 0.0472(3) 0.6390(3) 0.0609(11) Uani 1 1 d . . .
H24 H 0.8011 0.1108 0.6369 0.073 Uiso 1 1 calc R . .
C41 C 0.9589(5) 0.0233(3) 0.6966(3) 0.0717(13) Uani 1 1 d . . .
H25 H 0.9594 0.0703 0.7340 0.086 Uiso 1 1 calc R . .
C42 C 1.0538(5) -0.0697(4) 0.6989(3) 0.0681(13) Uani 1 1 d . . .
H26 H 1.1199 -0.0862 0.7370 0.082 Uiso 1 1 calc R . .
C43 C 1.0497(5) -0.1358(4) 0.6458(3) 0.0734(14) Uani 1 1 d . . .
H27 H 1.1148 -0.1986 0.6470 0.088 Uiso 1 1 calc R . .
C44 C 0.9526(4) -0.1150(3) 0.5888(3) 0.0653(12) Uani 1 1 d . . .
H28 H 0.9509 -0.1635 0.5537 0.078 Uiso 1 1 calc R . .
C45 C 0.4636(4) 0.3163(3) 0.2777(3) 0.0568(11) Uani 1 1 d . . .
H29 H 0.4939 0.3694 0.2887 0.085 Uiso 1 1 calc R . .
H30 H 0.4501 0.3217 0.2158 0.085 Uiso 1 1 calc R . .
H31 H 0.5359 0.2555 0.2869 0.085 Uiso 1 1 calc R . .
C46 C 0.0980(9) 0.6766(5) 0.2346(5) 0.137(3) Uani 1 1 d . . .
F1 F 0.1444(6) 0.6384(4) 0.1538(4) 0.1810(19) Uani 1 1 d . . .
F2 F -0.0045(4) 0.6336(3) 0.2796(3) 0.1318(14) Uani 1 1 d . . .
F3 F 0.0374(4) 0.7729(3) 0.2209(3) 0.1480(15) Uani 1 1 d . . .
S1 S 0.2287(3) 0.65553(16) 0.3004(2) 0.1482(9) Uani 1 1 d . . .
O1 O 0.3146(7) 0.7108(5) 0.2459(7) 0.250(4) Uani 1 1 d . . .
O2 O 0.1585(8) 0.6959(4) 0.3801(5) 0.194(3) Uani 1 1 d . . .
O3 O 0.2949(5) 0.5482(3) 0.2923(4) 0.1463(18) Uani 1 1 d . . .

loop_
_atom_site_aniso_label
_atom_site_aniso_U_11
_atom_site_aniso_U_22
_atom_site_aniso_U_33
_atom_site_aniso_U_23
_atom_site_aniso_U_13
_atom_site_aniso_U_12
C1 0.037(2) 0.031(2) 0.055(2) -0.0033(17) 0.0034(17) 0.0024(17)
C2 0.040(2) 0.030(2) 0.047(2) -0.0067(16) -0.0040(16) 0.0005(17)
C3 0.037(2) 0.040(2) 0.053(2) -0.0068(18) -0.0041(17) -0.0024(18)
C4 0.039(2) 0.037(2) 0.053(2) -0.0058(18) -0.0019(17) -0.0030(18)
C5 0.037(2) 0.036(2) 0.059(2) 0.0028(18) -0.0053(17) -0.0041(17)
C6 0.046(2) 0.0248(19) 0.063(3) -0.0073(18) -0.0063(19) -0.0028(17)
C7 0.042(2) 0.037(2) 0.070(3) -0.012(2) -0.010(2) 0.0136(18)
C8 0.037(2) 0.044(2) 0.078(3) -0.003(2) -0.007(2) 0.0127(19)
C9 0.050(2) 0.030(2) 0.063(3) 0.0016(19) -0.014(2) -0.0018(18)
C10 0.039(2) 0.039(2) 0.069(3) 0.008(2) -0.0103(19) 0.0020(18)
C11 0.049(2) 0.046(2) 0.058(3) 0.007(2) -0.0121(19) -0.006(2)
C12 0.073(3) 0.053(3) 0.060(3) -0.003(2) -0.020(2) 0.002(2)
C13 0.074(3) 0.045(3) 0.056(3) -0.0076(19) -0.016(2) 0.001(2)
C14 0.047(2) 0.037(2) 0.054(2) -0.0038(18) -0.0070(18) -0.0022(19)
C15 0.042(2) 0.038(2) 0.047(2) -0.0048(17) -0.0016(17) -0.0010(18)
C16 0.037(2) 0.032(2) 0.052(2) -0.0034(18) 0.0004(17) -0.0029(17)
C17 0.045(2) 0.032(2) 0.056(2) -0.0076(17) -0.0019(18) 0.0013(18)
C18 0.043(2) 0.031(2) 0.060(3) 0.0004(18) -0.0069(19) 0.0053(18)
C19 0.036(2) 0.034(2) 0.051(2) 0.0050(18) -0.0013(17) 0.0034(17)
C20 0.041(2) 0.034(2) 0.048(2) -0.0033(17) -0.0003(17) -0.0030(17)
N1 0.0402(17) 0.0269(16) 0.0567(19) -0.0058(14) -0.0075(14) 0.0053(14)
N2 0.0340(17) 0.0312(17) 0.065(2) -0.0008(15) -0.0095(15) 0.0004(14)
N3 0.0435(18) 0.0412(19) 0.055(2) 0.0002(15) -0.0107(15) 0.0037(15)
N4 0.0438(18) 0.0303(17) 0.0507(19) -0.0035(15) -0.0070(14) 0.0023(14)
C21 0.035(2) 0.038(2) 0.058(3) -0.0125(19) -0.0026(17) 0.0019(17)
C22 0.043(2) 0.034(2) 0.063(3) -0.0053(19) -0.0037(18) 0.0051(18)
C23 0.039(2) 0.039(2) 0.093(4) -0.017(2) 0.002(2) 0.0000(19)
C24 0.044(3) 0.062(3) 0.087(4) -0.035(3) -0.004(2) -0.009(2)
C25 0.064(3) 0.057(3) 0.066(3) -0.017(2) -0.011(2) 0.005(2)
C26 0.051(2) 0.053(3) 0.063(3) -0.008(2) -0.009(2) 0.001(2)
C27 0.038(2) 0.065(3) 0.059(3) -0.002(2) -0.0116(19) 0.003(2)
C28 0.057(3) 0.067(3) 0.072(3) 0.014(2) -0.014(2) 0.017(2)
C29 0.080(4) 0.101(5) 0.087(4) 0.019(3) -0.024(3) 0.013(4)
C30 0.064(4) 0.118(6) 0.078(4) -0.008(4) -0.029(3) 0.028(4)
C31 0.059(3) 0.163(7) 0.058(3) -0.025(4) -0.007(2) -0.015(4)
C32 0.056(3) 0.102(4) 0.049(3) -0.008(3) -0.006(2) -0.003(3)
C33 0.065(3) 0.043(2) 0.046(2) -0.0022(19) -0.012(2) 0.006(2)
C34 0.095(4) 0.046(3) 0.050(3) -0.007(2) -0.021(2) -0.004(3)
C35 0.161(6) 0.049(3) 0.073(4) 0.000(3) -0.058(4) -0.010(4)
C36 0.175(8) 0.058(4) 0.060(4) -0.029(3) -0.049(4) 0.037(4)
C37 0.119(5) 0.108(5) 0.061(4) -0.033(4) -0.015(3) 0.048(4)
C38 0.079(3) 0.071(3) 0.059(3) -0.012(2) -0.003(2) 0.014(3)
C39 0.038(2) 0.039(2) 0.049(2) 0.0012(18) -0.0043(17) 0.0001(18)
C40 0.055(3) 0.050(3) 0.069(3) -0.003(2) -0.019(2) -0.001(2)
C41 0.085(3) 0.063(3) 0.072(3) -0.007(2) -0.025(3) -0.023(3)
C42 0.061(3) 0.076(3) 0.064(3) 0.008(3) -0.022(2) -0.013(3)
C43 0.073(3) 0.062(3) 0.064(3) 0.000(2) -0.023(2) 0.010(2)
C44 0.063(3) 0.046(3) 0.072(3) -0.001(2) -0.023(2) 0.008(2)
C45 0.044(2) 0.051(3) 0.064(3) 0.005(2) -0.0093(19) -0.004(2)
C46 0.149(7) 0.069(4) 0.120(6) -0.018(4) 0.003(5) 0.045(5)
F1 0.196(5) 0.153(4) 0.159(4) -0.024(3) -0.061(4) 0.011(3)
F2 0.090(2) 0.102(3) 0.186(4) -0.026(3) 0.007(2) -0.026(2)
F3 0.144(3) 0.092(3) 0.185(4) -0.003(2) -0.067(3) 0.014(2)
S1 0.1409(18) 0.0997(15) 0.208(3) 0.0372(17) -0.0875(18) -0.0218(14)
O1 0.179(6) 0.136(5) 0.472(13) 0.106(7) -0.124(7) -0.094(5)
O2 0.254(7) 0.116(4) 0.170(5) -0.078(4) -0.093(5) 0.050(4)
O3 0.144(4) 0.066(3) 0.189(5) 0.016(3) -0.055(3) 0.025(3)

loop_
_atom_type_symbol
_atom_type_description
_atom_type_scat_dispersion_real
_atom_type_scat_dispersion_imag
_atom_type_scat_source
C C 0.0033 0.0016 'International Tables Vol C Tables 4.2.6.8 and 6.1.1.4'
H H 0.0000 0.0000 'International Tables Vol C Tables 4.2.6.8 and 6.1.1.4'
N N 0.0061 0.0033 'International Tables Vol C Tables 4.2.6.8 and 6.1.1.4'
S S 0.1246 0.1234 'International Tables Vol C Tables 4.2.6.8 and 6.1.1.4'
O O 0.0106 0.0060 'International Tables Vol C Tables 4.2.6.8 and 6.1.1.4'
F F 0.0171 0.0103 'International Tables Vol C Tables 4.2.6.8 and 6.1.1.4'

loop_
_geom_angle_atom_site_label_1
_geom_angle_atom_site_label_2
_geom_angle_atom_site_label_3
_geom_angle
_geom_angle_site_symmetry_1
_geom_angle_site_symmetry_3
_geom_angle_publ_flag
N1 C1 N4 133.8(4) . . ?
N1 C1 C2 115.9(3) . . ?
N4 C1 C2 110.2(3) . . ?
C3 C2 C20 148.7(4) . . ?
C3 C2 C1 104.4(3) . . ?
C20 C2 C1 106.8(3) . . ?
C2 C3 C4 106.4(3) . . ?
C2 C3 H1 126.8 . . ?
C4 C3 H1 126.8 . . ?
C5 C4 C3 130.5(4) . . ?
C5 C4 N1 118.6(3) . . ?
C3 C4 N1 110.7(3) . . ?
C4 C5 C6 117.6(4) . . ?
C4 C5 C21 126.3(3) . . ?
C6 C5 C21 116.0(3) . . ?
N2 C6 C7 108.8(3) . . ?
N2 C6 C5 123.5(3) . . ?
C7 C6 C5 126.3(4) . . ?
C8 C7 C6 106.5(4) . . ?
C8 C7 H2 126.8 . . ?
C6 C7 H2 126.8 . . ?
C7 C8 C9 108.2(4) . . ?
C7 C8 H3 125.9 . . ?
C9 C8 H3 125.9 . . ?
N2 C9 C10 122.2(3) . . ?
N2 C9 C8 107.4(4) . . ?
C10 C9 C8 128.6(4) . . ?
C9 C10 C11 121.8(3) . . ?
C9 C10 C27 117.5(3) . . ?
C11 C10 C27 120.7(4) . . ?
N3 C11 C12 106.7(3) . . ?
N3 C11 C10 124.3(4) . . ?
C12 C11 C10 128.9(4) . . ?
C13 C12 C11 108.8(4) . . ?
C13 C12 H4 125.6 . . ?
C11 C12 H4 125.6 . . ?
C12 C13 C14 107.8(4) . . ?
C12 C13 H5 126.1 . . ?
C14 C13 H5 126.1 . . ?
N3 C14 C13 107.2(3) . . ?
N3 C14 C15 130.8(3) . . ?
C13 C14 C15 122.0(3) . . ?
C16 C15 C14 133.6(3) . . ?
C16 C15 C33 114.3(3) . . ?
C14 C15 C33 112.0(3) . . ?
N4 C16 C15 135.0(3) . . ?
N4 C16 C17 103.5(3) . . ?
C15 C16 C17 121.3(3) . . ?
C18 C17 C16 110.5(3) . . ?
C18 C17 H6 124.7 . . ?
C16 C17 H6 124.7 . . ?
C17 C18 C19 109.3(3) . . ?
C17 C18 H7 125.4 . . ?
C19 C18 H7 125.4 . . ?
C20 C19 C18 143.1(3) . . ?
C20 C19 N4 111.9(3) . . ?
C18 C19 N4 104.8(3) . . ?
C19 C20 C2 105.9(3) . . ?
C19 C20 C39 126.6(3) . . ?
C2 C20 C39 127.4(4) . . ?
C1 N1 C4 102.5(3) . . ?
C6 N2 C9 109.0(3) . . ?
C6 N2 C45 123.8(3) . . ?
C9 N2 C45 121.9(3) . . ?
C14 N3 C11 109.5(3) . . ?
C14 N3 H8 125.2 . . ?
C11 N3 H8 125.2 . . ?
C16 N4 C1 142.9(3) . . ?
C16 N4 C19 111.6(3) . . ?
C1 N4 C19 105.1(3) . . ?
C26 C21 C22 117.8(4) . . ?
C26 C21 C5 123.3(3) . . ?
C22 C21 C5 118.8(3) . . ?
C23 C22 C21 120.7(4) . . ?
C23 C22 H9 119.7 . . ?
C21 C22 H9 119.7 . . ?
C24 C23 C22 120.8(4) . . ?
C24 C23 H10 119.6 . . ?
C22 C23 H10 119.6 . . ?
C23 C24 C25 119.3(4) . . ?
C23 C24 H11 120.4 . . ?
C25 C24 H11 120.4 . . ?
C26 C25 C24 120.4(4) . . ?
C26 C25 H12 119.8 . . ?
C24 C25 H12 119.8 . . ?
C25 C26 C21 121.0(4) . . ?
C25 C26 H13 119.5 . . ?
C21 C26 H13 119.5 . . ?
C32 C27 C28 119.0(4) . . ?
C32 C27 C10 122.5(4) . . ?
C28 C27 C10 118.5(4) . . ?
C29 C28 C27 122.0(6) . . ?
C29 C28 H14 119.0 . . ?
C27 C28 H14 119.0 . . ?
C30 C29 C28 119.7(6) . . ?
C30 C29 H15 120.2 . . ?
C28 C29 H15 120.2 . . ?
C29 C30 C31 122.3(5) . . ?
C29 C30 H16 118.9 . . ?
C31 C30 H16 118.9 . . ?
C30 C31 C32 118.1(6) . . ?
C30 C31 H17 121.0 . . ?
C32 C31 H17 121.0 . . ?
C27 C32 C31 118.9(5) . . ?
C27 C32 H18 120.5 . . ?
C31 C32 H18 120.5 . . ?
C38 C33 C34 118.3(4) . . ?
C38 C33 C15 120.2(4) . . ?
C34 C33 C15 121.5(4) . . ?
C35 C34 C33 120.2(5) . . ?
C35 C34 H19 119.9 . . ?
C33 C34 H19 119.9 . . ?
C36 C35 C34 121.4(6) . . ?
C36 C35 H20 119.3 . . ?
C34 C35 H20 119.3 . . ?
C37 C36 C35 118.2(6) . . ?
C37 C36 H21 120.9 . . ?
C35 C36 H21 120.9 . . ?
C36 C37 C38 122.0(7) . . ?
C36 C37 H22 119.0 . . ?
C38 C37 H22 119.0 . . ?
C33 C38 C37 119.8(6) . . ?
C33 C38 H23 120.1 . . ?
C37 C38 H23 120.1 . . ?
C40 C39 C44 118.0(4) . . ?
C40 C39 C20 119.9(3) . . ?
C44 C39 C20 122.1(4) . . ?
C39 C40 C41 121.3(4) . . ?
C39 C40 H24 119.4 . . ?
C41 C40 H24 119.4 . . ?
C40 C41 C42 120.1(4) . . ?
C40 C41 H25 120.0 . . ?
C42 C41 H25 120.0 . . ?
C43 C42 C41 118.9(4) . . ?
C43 C42 H26 120.6 . . ?
C41 C42 H26 120.6 . . ?
C42 C43 C44 122.6(4) . . ?
C42 C43 H27 118.7 . . ?
C44 C43 H27 118.7 . . ?
C43 C44 C39 119.2(4) . . ?
C43 C44 H28 120.4 . . ?
C39 C44 H28 120.4 . . ?
N2 C45 H29 109.5 . . ?
N2 C45 H30 109.5 . . ?
H29 C45 H30 109.5 . . ?
N2 C45 H31 109.5 . . ?
H29 C45 H31 109.5 . . ?
H30 C45 H31 109.5 . . ?
F1 C46 F3 106.7(6) . . ?
F1 C46 F2 104.5(8) . . ?
F3 C46 F2 111.0(6) . . ?
F1 C46 S1 115.5(6) . . ?
F3 C46 S1 110.0(6) . . ?
F2 C46 S1 108.9(5) . . ?
O2 S1 O1 112.0(6) . . ?
O2 S1 O3 121.9(4) . . ?
O1 S1 O3 114.2(4) . . ?
O2 S1 C46 105.6(4) . . ?
O1 S1 C46 99.4(4) . . ?
O3 S1 C46 99.7(3) . . ?

loop_
_geom_bond_atom_site_label_1
_geom_bond_atom_site_label_2
_geom_bond_distance
_geom_bond_site_symmetry_2
_geom_bond_publ_flag
C1 N1 1.297(4) . ?
C1 N4 1.388(5) . ?
C1 C2 1.448(5) . ?
C2 C3 1.377(5) . ?
C2 C20 1.433(5) . ?
C3 C4 1.428(5) . ?
C3 H1 0.9400 . ?
C4 C5 1.384(5) . ?
C4 N1 1.447(5) . ?
C5 C6 1.448(5) . ?
C5 C21 1.461(5) . ?
C6 N2 1.351(5) . ?
C6 C7 1.414(5) . ?
C7 C8 1.381(6) . ?
C7 H2 0.9400 . ?
C8 C9 1.406(6) . ?
C8 H3 0.9400 . ?
C9 N2 1.376(5) . ?
C9 C10 1.403(6) . ?
C10 C11 1.411(5) . ?
C10 C27 1.473(5) . ?
C11 N3 1.399(4) . ?
C11 C12 1.400(6) . ?
C12 C13 1.367(5) . ?
C12 H4 0.9400 . ?
C13 C14 1.428(5) . ?
C13 H5 0.9400 . ?
C14 N3 1.359(5) . ?
C14 C15 1.438(5) . ?
C15 C16 1.396(5) . ?
C15 C33 1.500(5) . ?
C16 N4 1.384(5) . ?
C16 C17 1.449(5) . ?
C17 C18 1.353(5) . ?
C17 H6 0.9400 . ?
C18 C19 1.411(5) . ?
C18 H7 0.9400 . ?
C19 C20 1.400(5) . ?
C19 N4 1.428(4) . ?
C20 C39 1.464(5) . ?
N2 C45 1.479(5) . ?
N3 H8 0.8700 . ?
C21 C26 1.392(5) . ?
C21 C22 1.409(5) . ?
C22 C23 1.374(6) . ?
C22 H9 0.9400 . ?
C23 C24 1.363(6) . ?
C23 H10 0.9400 . ?
C24 C25 1.402(6) . ?
C24 H11 0.9400 . ?
C25 C26 1.364(6) . ?
C25 H12 0.9400 . ?
C26 H13 0.9400 . ?
C27 C32 1.380(6) . ?
C27 C28 1.385(6) . ?
C28 C29 1.363(7) . ?
C28 H14 0.9400 . ?
C29 C30 1.325(8) . ?
C29 H15 0.9400 . ?
C30 C31 1.392(8) . ?
C30 H16 0.9400 . ?
C31 C32 1.430(7) . ?
C31 H17 0.9400 . ?
C32 H18 0.9400 . ?
C33 C38 1.376(6) . ?
C33 C34 1.380(6) . ?
C34 C35 1.375(7) . ?
C34 H19 0.9400 . ?
C35 C36 1.362(9) . ?
C35 H20 0.9400 . ?
C36 C37 1.350(9) . ?
C36 H21 0.9400 . ?
C37 C38 1.381(8) . ?
C37 H22 0.9400 . ?
C38 H23 0.9400 . ?
C39 C40 1.384(5) . ?
C39 C44 1.400(5) . ?
C40 C41 1.387(6) . ?
C40 H24 0.9400 . ?
C41 C42 1.387(6) . ?
C41 H25 0.9400 . ?
C42 C43 1.340(6) . ?
C42 H26 0.9400 . ?
C43 C44 1.395(6) . ?
C43 H27 0.9400 . ?
C44 H28 0.9400 . ?
C45 H29 0.9700 . ?
C45 H30 0.9700 . ?
C45 H31 0.9700 . ?
C46 F1 1.318(7) . ?
C46 F3 1.355(7) . ?
C46 F2 1.401(9) . ?
C46 S1 1.767(9) . ?
S1 O2 1.337(6) . ?
S1 O1 1.447(6) . ?
S1 O3 1.498(5) . ?

loop_
_geom_torsion_atom_site_label_1
_geom_torsion_atom_site_label_2
_geom_torsion_atom_site_label_3
_geom_torsion_atom_site_label_4
_geom_torsion
_geom_torsion_site_symmetry_1
_geom_torsion_site_symmetry_2
_geom_torsion_site_symmetry_3
_geom_torsion_site_symmetry_4
_geom_torsion_publ_flag
N1 C1 C2 C3 -2.3(4) . . . . ?
N4 C1 C2 C3 178.6(3) . . . . ?
N1 C1 C2 C20 177.2(3) . . . . ?
N4 C1 C2 C20 -1.9(4) . . . . ?
C20 C2 C3 C4 -177.5(5) . . . . ?
C1 C2 C3 C4 1.6(4) . . . . ?
C2 C3 C4 C5 173.4(4) . . . . ?
C2 C3 C4 N1 -0.6(4) . . . . ?
C3 C4 C5 C6 -177.4(4) . . . . ?
N1 C4 C5 C6 -3.8(5) . . . . ?
C3 C4 C5 C21 -2.8(6) . . . . ?
N1 C4 C5 C21 170.8(3) . . . . ?
C4 C5 C6 N2 -35.9(5) . . . . ?
C21 C5 C6 N2 148.9(3) . . . . ?
C4 C5 C6 C7 129.1(4) . . . . ?
C21 C5 C6 C7 -46.1(5) . . . . ?
N2 C6 C7 C8 1.6(4) . . . . ?
C5 C6 C7 C8 -165.2(4) . . . . ?
C6 C7 C8 C9 0.8(4) . . . . ?
C7 C8 C9 N2 -3.0(4) . . . . ?
C7 C8 C9 C10 162.0(4) . . . . ?
N2 C9 C10 C11 30.8(6) . . . . ?
C8 C9 C10 C11 -132.2(4) . . . . ?
N2 C9 C10 C27 -152.2(3) . . . . ?
C8 C9 C10 C27 44.8(6) . . . . ?
C9 C10 C11 N3 11.9(6) . . . . ?
C27 C10 C11 N3 -165.0(4) . . . . ?
C9 C10 C11 C12 -169.8(4) . . . . ?
C27 C10 C11 C12 13.3(7) . . . . ?
N3 C11 C12 C13 0.4(5) . . . . ?
C10 C11 C12 C13 -178.1(4) . . . . ?
C11 C12 C13 C14 -0.3(5) . . . . ?
C12 C13 C14 N3 0.0(5) . . . . ?
C12 C13 C14 C15 179.4(4) . . . . ?
N3 C14 C15 C16 -8.0(7) . . . . ?
C13 C14 C15 C16 172.7(4) . . . . ?
N3 C14 C15 C33 175.8(4) . . . . ?
C13 C14 C15 C33 -3.5(5) . . . . ?
C14 C15 C16 N4 -6.3(7) . . . . ?
C33 C15 C16 N4 169.8(4) . . . . ?
C14 C15 C16 C17 179.3(4) . . . . ?
C33 C15 C16 C17 -4.6(5) . . . . ?
N4 C16 C17 C18 -2.6(4) . . . . ?
C15 C16 C17 C18 173.4(3) . . . . ?
C16 C17 C18 C19 -0.1(4) . . . . ?
C17 C18 C19 C20 -173.0(5) . . . . ?
C17 C18 C19 N4 2.7(4) . . . . ?
C18 C19 C20 C2 176.1(5) . . . . ?
N4 C19 C20 C2 0.5(4) . . . . ?
C18 C19 C20 C39 -1.4(8) . . . . ?
N4 C19 C20 C39 -176.9(3) . . . . ?
C3 C2 C20 C19 179.9(6) . . . . ?
C1 C2 C20 C19 0.8(4) . . . . ?
C3 C2 C20 C39 -2.7(8) . . . . ?
C1 C2 C20 C39 178.2(3) . . . . ?
N4 C1 N1 C4 -179.3(4) . . . . ?
C2 C1 N1 C4 1.9(4) . . . . ?
C5 C4 N1 C1 -175.6(3) . . . . ?
C3 C4 N1 C1 -0.7(4) . . . . ?
C7 C6 N2 C9 -3.5(4) . . . . ?
C5 C6 N2 C9 163.8(3) . . . . ?
C7 C6 N2 C45 151.1(3) . . . . ?
C5 C6 N2 C45 -41.6(5) . . . . ?
C10 C9 N2 C6 -162.2(3) . . . . ?
C8 C9 N2 C6 4.0(4) . . . . ?
C10 C9 N2 C45 42.7(5) . . . . ?
C8 C9 N2 C45 -151.2(3) . . . . ?
C13 C14 N3 C11 0.2(4) . . . . ?
C15 C14 N3 C11 -179.1(4) . . . . ?
C12 C11 N3 C14 -0.4(4) . . . . ?
C10 C11 N3 C14 178.2(4) . . . . ?
C15 C16 N4 C1 0.3(8) . . . . ?
C17 C16 N4 C1 175.4(4) . . . . ?
C15 C16 N4 C19 -170.8(4) . . . . ?
C17 C16 N4 C19 4.3(4) . . . . ?
N1 C1 N4 C16 11.9(8) . . . . ?
C2 C1 N4 C16 -169.2(4) . . . . ?
N1 C1 N4 C19 -176.7(4) . . . . ?
C2 C1 N4 C19 2.1(4) . . . . ?
C20 C19 N4 C16 172.7(3) . . . . ?
C18 C19 N4 C16 -4.5(4) . . . . ?
C20 C19 N4 C1 -1.7(4) . . . . ?
C18 C19 N4 C1 -178.9(3) . . . . ?
C4 C5 C21 C26 -35.6(6) . . . . ?
C6 C5 C21 C26 139.1(4) . . . . ?
C4 C5 C21 C22 145.4(4) . . . . ?
C6 C5 C21 C22 -39.9(5) . . . . ?
C26 C21 C22 C23 -0.7(5) . . . . ?
C5 C21 C22 C23 178.3(3) . . . . ?
C21 C22 C23 C24 -0.2(6) . . . . ?
C22 C23 C24 C25 0.2(6) . . . . ?
C23 C24 C25 C26 0.8(6) . . . . ?
C24 C25 C26 C21 -1.7(7) . . . . ?
C22 C21 C26 C25 1.7(6) . . . . ?
C5 C21 C26 C25 -177.3(4) . . . . ?
C9 C10 C27 C32 -137.5(4) . . . . ?
C11 C10 C27 C32 39.6(6) . . . . ?
C9 C10 C27 C28 41.6(6) . . . . ?
C11 C10 C27 C28 -141.4(4) . . . . ?
C32 C27 C28 C29 0.2(7) . . . . ?
C10 C27 C28 C29 -178.9(4) . . . . ?
C27 C28 C29 C30 -0.8(8) . . . . ?
C28 C29 C30 C31 1.8(9) . . . . ?
C29 C30 C31 C32 -2.0(8) . . . . ?
C28 C27 C32 C31 -0.5(6) . . . . ?
C10 C27 C32 C31 178.5(4) . . . . ?
C30 C31 C32 C27 1.4(7) . . . . ?
C16 C15 C33 C38 -73.5(5) . . . . ?
C14 C15 C33 C38 103.5(4) . . . . ?
C16 C15 C33 C34 108.0(4) . . . . ?
C14 C15 C33 C34 -75.0(4) . . . . ?
C38 C33 C34 C35 -0.3(6) . . . . ?
C15 C33 C34 C35 178.2(4) . . . . ?
C33 C34 C35 C36 0.0(7) . . . . ?
C34 C35 C36 C37 0.8(8) . . . . ?
C35 C36 C37 C38 -1.5(9) . . . . ?
C34 C33 C38 C37 -0.3(6) . . . . ?
C15 C33 C38 C37 -178.8(4) . . . . ?
C36 C37 C38 C33 1.2(8) . . . . ?
C19 C20 C39 C40 177.0(4) . . . . ?
C2 C20 C39 C40 0.1(6) . . . . ?
C19 C20 C39 C44 -1.5(6) . . . . ?
C2 C20 C39 C44 -178.4(4) . . . . ?
C44 C39 C40 C41 -0.5(6) . . . . ?
C20 C39 C40 C41 -179.1(4) . . . . ?
C39 C40 C41 C42 1.6(7) . . . . ?
C40 C41 C42 C43 -1.0(7) . . . . ?
C41 C42 C43 C44 -0.7(7) . . . . ?
C42 C43 C44 C39 1.8(7) . . . . ?
C40 C39 C44 C43 -1.1(6) . . . . ?
C20 C39 C44 C43 177.4(4) . . . . ?
F1 C46 S1 O2 -177.1(7) . . . . ?
F3 C46 S1 O2 62.0(7) . . . . ?
F2 C46 S1 O2 -59.9(6) . . . . ?
F1 C46 S1 O1 66.8(8) . . . . ?
F3 C46 S1 O1 -54.1(7) . . . . ?
F2 C46 S1 O1 -176.0(5) . . . . ?
F1 C46 S1 O3 -50.0(7) . . . . ?
F3 C46 S1 O3 -170.8(5) . . . . ?
F2 C46 S1 O3 67.2(5) . . . . ?

loop_
_platon_squeeze_void_nr
_platon_squeeze_void_average_x
_platon_squeeze_void_average_y
_platon_squeeze_void_average_z
_platon_squeeze_void_volume
_platon_squeeze_void_count_electrons
_platon_squeeze_void_content
1 -0.021 0.021 0.000 369 154 ' '

loop_
_cod_related_entry_id
_cod_related_entry_database
_cod_related_entry_code
1 ChemSpider 30659329
